data_8104460
loop_
_publ_author_name
'Somer, M.'
'Thiery, D.'
'Walz, L.'
'von Schnering, H.G.'

_publ_section_title
;
 Crystal structure of cesium di-mue-phosphido-bis(phosphidoaluminate)
;
_journal_name_full 'Zeitschrift fuer Kristallographie (149,1979-)'
_journal_page_first 303
_journal_page_last 304
_journal_volume 193
_journal_year 1990
_chemical_formula_sum 'Al2 Cs6 P4'
_chemical_name_systematic 'Cs6 (P2 (Al P)2)'
_space_group_IT_number 14
_symmetry_space_group_name_Hall '-P 2ybc'
_symmetry_space_group_name_H-M 'P 1 21/c 1'
_cell_angle_alpha 90
_cell_angle_beta 100.056
_cell_angle_gamma 90
_cell_formula_units_Z 4
_cell_length_a 11.233
_cell_length_b 8.641
_cell_length_c 18.986
_cell_volume 1814.553
_citation_journal_id_ASTM ZEKRDZ
_cod_data_source_file Somer_ZEKRDZ_1990_1422.cif
_cod_data_source_block Al2Cs6P4
_cod_database_code 8104460

loop_
_symmetry_equiv_pos_as_xyz
x,y,z
-x,y+1/2,-z+1/2
-x,-y,-z
x,-y-1/2,z-1/2

loop_
_atom_site_label
_atom_site_type_symbol
_atom_site_fract_x
_atom_site_fract_y
_atom_site_fract_z
_atom_site_occupancy
_atom_site_U_iso_or_equiv
P2 P-3 0.40403 0.13882 0.31379 1 0.0
Cs1 Cs+1 0.08252 0.05773 0.24483 1 0.0
Al2 Al+3 0.04375 -0.11304 0.0547 1 0.0
Cs3 Cs+1 -0.26485 -0.08367 0.07907 1 0.0
Cs4 Cs+1 0.37676 -0.06518 0.11196 1 0.0
P3 P-3 0.49341 -0.20191 0.46825 1 0.0
Cs2 Cs+1 0.35993 -0.26042 0.28856 1 0.0
Cs5 Cs+1 0.29003 0.38039 0.16144 1 0.0
P1 P-3 0.89656 0.21184 0.35946 1 0.0
Cs6 Cs+1 0.84916 0.02268 0.53261 1 0.0
Al1 Al+3 0.46439 0.05375 0.42717 1 0.0
P4 P-3 0.05316 0.15642 0.06273 1 0.0
